data_7709796
loop_
_publ_author_name
'Wesemann, Lars'
'Auer, Maximilian'
'Diab, Fatima'
'Schubert, Hartmut'
'Eichele, Klaus'

_publ_section_title
;
 Reactivity of Organogermanium and Organotin Trihydrides
;
_journal_name_full 'Dalton Transactions'
_journal_paper_doi 10.1039/D2DT00681B
_journal_year 2022
_chemical_formula_moiety 'C48 H102 Si8 Sn2, C6 H6'
_chemical_formula_sum 'C54 H108 Si8 Sn2'
_chemical_formula_weight 1219.54
_space_group_crystal_system triclinic
_space_group_IT_number 2
_space_group_name_Hall '-P 1'
_space_group_name_H-M_alt 'P -1'
_atom_sites_solution_hydrogens mixed
_audit_creation_method SHELXL-2018/1
_audit_update_record
;
2022-02-21 deposited with the CCDC.	2022-03-22 downloaded from the CCDC.
;
_cell_angle_alpha 108.1370(10)
_cell_angle_beta 95.7350(10)
_cell_angle_gamma 104.1100(10)
_cell_formula_units_Z 1
_cell_length_a 9.1345(2)
_cell_length_b 12.1875(3)
_cell_length_c 17.1264(3)
_cell_measurement_reflns_used 9871
_cell_measurement_temperature 170(2)
_cell_measurement_theta_max 28.09
_cell_measurement_theta_min 2.91
_cell_volume 1724.96(7)
_computing_cell_refinement 'Bruker SAINT'
_computing_data_collection 'Bruker APEX2'
_computing_data_reduction 'Bruker SAINT'
_computing_structure_refinement 'SHELXL-2018/1 (Sheldrick, 2018)'
_computing_structure_solution 'SHELXT 2014/4 (Sheldrick, 2014)'
_diffrn_ambient_temperature 170(2)
_diffrn_measured_fraction_theta_full 0.997
_diffrn_measured_fraction_theta_max 0.988
_diffrn_measurement_device_type 'Bruker APEX-II CCD'
_diffrn_measurement_method '\f and \w scans'
_diffrn_radiation_type MoK\a
_diffrn_radiation_wavelength 0.71073
_diffrn_reflns_av_R_equivalents 0.0215
_diffrn_reflns_av_unetI/netI 0.0178
_diffrn_reflns_Laue_measured_fraction_full 0.997
_diffrn_reflns_Laue_measured_fraction_max 0.988
_diffrn_reflns_limit_h_max 12
_diffrn_reflns_limit_h_min -12
_diffrn_reflns_limit_k_max 15
_diffrn_reflns_limit_k_min -16
_diffrn_reflns_limit_l_max 22
_diffrn_reflns_limit_l_min -22
_diffrn_reflns_number 35182
_diffrn_reflns_point_group_measured_fraction_full 0.997
_diffrn_reflns_point_group_measured_fraction_max 0.988
_diffrn_reflns_theta_full 25.242
_diffrn_reflns_theta_max 28.152
_diffrn_reflns_theta_min 2.912
_exptl_absorpt_coefficient_mu 0.892
_exptl_absorpt_correction_T_max 0.7456
_exptl_absorpt_correction_T_min 0.6932
_exptl_absorpt_correction_type multi-scan
_exptl_absorpt_process_details 'SADABS V2012/1 (Bruker AXS Inc.)'
_exptl_crystal_colour colorless
_exptl_crystal_density_diffrn 1.174
_exptl_crystal_description prism
_exptl_crystal_F_000 644
_exptl_crystal_size_max 0.22
_exptl_crystal_size_mid 0.21
_exptl_crystal_size_min 0.18
_refine_diff_density_max 0.717
_refine_diff_density_min -0.536
_refine_diff_density_rms 0.059
_refine_ls_extinction_method none
_refine_ls_goodness_of_fit_ref 1.065
_refine_ls_hydrogen_treatment mixed
_refine_ls_matrix_type full
_refine_ls_number_parameters 312
_refine_ls_number_reflns 8352
_refine_ls_number_restraints 0
_refine_ls_restrained_S_all 1.065
_refine_ls_R_factor_all 0.0243
_refine_ls_R_factor_gt 0.0219
_refine_ls_shift/su_max 0.001
_refine_ls_shift/su_mean 0.000
_refine_ls_structure_factor_coef Fsqd
_refine_ls_weighting_details 'w=1/[\s^2^(Fo^2^)+(0.0305P)^2^+0.8288P] where P=(Fo^2^+2Fc^2^)/3'
_refine_ls_weighting_scheme calc
_refine_ls_wR_factor_gt 0.0583
_refine_ls_wR_factor_ref 0.0600
_reflns_Friedel_coverage 0.000
_reflns_number_gt 7782
_reflns_number_total 8352
_reflns_threshold_expression 'I > 2\s(I)'
_cod_data_source_file d2dt00681b2.cif
_cod_data_source_block MA55_0m_a
_cod_database_code 7709796
_shelx_shelxl_version_number 2018/1
_shelx_space_group_comment
;
The symmetry employed for this shelxl refinement is uniquely defined
by the following loop, which should always be used as a source of
symmetry information in preference to the above space-group names.
They are only intended as comments.
;

loop_
_space_group_symop_operation_xyz
'x, y, z'
'-x, -y, -z'

loop_
_atom_site_label
_atom_site_type_symbol
_atom_site_fract_x
_atom_site_fract_y
_atom_site_fract_z
_atom_site_U_iso_or_equiv
_atom_site_adp_type
_atom_site_occupancy
_atom_site_site_symmetry_order
_atom_site_calc_flag
_atom_site_refinement_flags_posn
_atom_site_refinement_flags_adp
_atom_site_refinement_flags_occupancy
_atom_site_disorder_assembly
_atom_site_disorder_group
Sn1 Sn 0.59967(2) 0.52637(2) 0.07409(2) 0.02115(4) Uani 1 1 d . . . . .
Si3 Si 0.11584(5) 0.41750(4) 0.13794(3) 0.02736(9) Uani 1 1 d . . . . .
Si4 Si 0.35618(5) 0.28813(4) 0.20188(3) 0.02769(10) Uani 1 1 d . . . . .
Si1 Si 0.62125(6) 0.92836(4) 0.19019(3) 0.02896(10) Uani 1 1 d . . . . .
Si2 Si 0.91996(6) 0.88002(5) 0.27871(4) 0.04146(13) Uani 1 1 d . . . . .
C1 C 0.42302(16) 0.53714(12) 0.21978(9) 0.0186(3) Uani 1 1 d . . . . .
C2 C 0.53278(16) 0.60952(12) 0.18985(8) 0.0179(3) Uani 1 1 d . . . . .
C3 C 0.40487(17) 0.58175(14) 0.30280(9) 0.0222(3) Uani 1 1 d . . . . .
H3 H 0.331636 0.532343 0.322671 0.027 Uiso 1 1 calc R U . . .
C4 C 0.49059(18) 0.69630(14) 0.35746(9) 0.0223(3) Uani 1 1 d . . . . .
C5 C 0.32072(16) 0.41234(13) 0.16472(9) 0.0209(3) Uani 1 1 d . . . . .
H5 H 0.357501 0.397488 0.110345 0.025 Uiso 1 1 calc R U . . .
C6 C 0.1269(2) 0.55490(17) 0.10945(12) 0.0349(4) Uani 1 1 d . . . . .
H6A H 0.022810 0.557164 0.091409 0.052 Uiso 1 1 calc R U . . .
H6B H 0.184084 0.552500 0.063763 0.052 Uiso 1 1 calc R U . . .
H6C H 0.179766 0.627144 0.158240 0.052 Uiso 1 1 calc R U . . .
C7 C 0.4737(2) 0.73990(16) 0.44928(9) 0.0297(3) Uani 1 1 d . . . . .
C8 C 0.61091(16) 0.72963(13) 0.24201(9) 0.0204(3) Uani 1 1 d . . . . .
C9 C 0.58790(18) 0.76926(14) 0.32466(9) 0.0241(3) Uani 1 1 d . . . . .
H9 H 0.641395 0.849715 0.359776 0.029 Uiso 1 1 calc R U . . .
C10 C 0.0052(2) 0.27850(19) 0.04767(14) 0.0479(5) Uani 1 1 d . . . . .
H10A H -0.092981 0.288164 0.026791 0.072 Uiso 1 1 calc R U . . .
H10B H -0.014084 0.208649 0.066086 0.072 Uiso 1 1 calc R U . . .
H10C H 0.064894 0.265897 0.002856 0.072 Uiso 1 1 calc R U . . .
C11 C 0.0077(2) 0.4285(2) 0.22568(14) 0.0492(5) Uani 1 1 d . . . . .
H11A H 0.066427 0.497889 0.274998 0.074 Uiso 1 1 calc R U . . .
H11B H -0.007792 0.354518 0.239190 0.074 Uiso 1 1 calc R U . . .
H11C H -0.092433 0.438789 0.208876 0.074 Uiso 1 1 calc R U . . .
C12 C 0.71929(18) 0.81865(13) 0.21338(10) 0.0251(3) Uani 1 1 d . . . . .
H12 H 0.732127 0.768646 0.157326 0.030 Uiso 1 1 calc R U . . .
C13 C 0.4530(3) 0.83969(19) 0.10285(13) 0.0465(5) Uani 1 1 d . . . . .
H13A H 0.400033 0.894471 0.089673 0.070 Uiso 1 1 calc R U . . .
H13B H 0.381924 0.780851 0.119792 0.070 Uiso 1 1 calc R U . . .
H13C H 0.488870 0.797251 0.053274 0.070 Uiso 1 1 calc R U . . .
C14 C 0.2413(3) 0.25853(19) 0.28158(14) 0.0464(5) Uani 1 1 d . . . . .
H14A H 0.269975 0.196878 0.300045 0.070 Uiso 1 1 calc R U . . .
H14B H 0.131536 0.230029 0.256724 0.070 Uiso 1 1 calc R U . . .
H14C H 0.262328 0.333188 0.329703 0.070 Uiso 1 1 calc R U . . .
C15 C 0.5484(3) 1.01239(19) 0.28153(13) 0.0452(5) Uani 1 1 d . . . . .
H15A H 0.635287 1.062831 0.327340 0.068 Uiso 1 1 calc R U . . .
H15B H 0.478756 0.954851 0.300137 0.068 Uiso 1 1 calc R U . . .
H15C H 0.493011 1.063619 0.265096 0.068 Uiso 1 1 calc R U . . .
C16 C 0.7552(3) 1.03912(19) 0.15590(15) 0.0510(5) Uani 1 1 d . . . . .
H16A H 0.699672 1.089615 0.138573 0.076 Uiso 1 1 calc R U . . .
H16B H 0.795755 0.995563 0.108709 0.076 Uiso 1 1 calc R U . . .
H16C H 0.840514 1.090214 0.202447 0.076 Uiso 1 1 calc R U . . .
C17 C 0.3066(3) 0.14594(18) 0.10938(14) 0.0534(6) Uani 1 1 d . . . . .
H17A H 0.324923 0.080804 0.127403 0.080 Uiso 1 1 calc R U . . .
H17B H 0.370861 0.157958 0.068493 0.080 Uiso 1 1 calc R U . . .
H17C H 0.198020 0.124391 0.083680 0.080 Uiso 1 1 calc R U . . .
C18 C 0.5636(2) 0.3317(2) 0.25017(18) 0.0541(6) Uani 1 1 d . . . . .
H18A H 0.589790 0.407904 0.297428 0.081 Uiso 1 1 calc R U . . .
H18B H 0.626721 0.341495 0.208405 0.081 Uiso 1 1 calc R U . . .
H18C H 0.583321 0.268457 0.270055 0.081 Uiso 1 1 calc R U . . .
C19 C 1.0602(3) 0.9076(2) 0.20932(19) 0.0623(7) Uani 1 1 d . . . . .
H19A H 1.165036 0.938787 0.242184 0.094 Uiso 1 1 calc R U . . .
H19B H 1.039014 0.966722 0.185378 0.094 Uiso 1 1 calc R U . . .
H19C H 1.049816 0.831762 0.164091 0.094 Uiso 1 1 calc R U . . .
C20 C 0.4625(5) 0.6381(3) 0.48490(15) 0.0870(11) Uani 1 1 d . . . . .
H20A H 0.549039 0.604774 0.474437 0.130 Uiso 1 1 calc R U . . .
H20B H 0.365641 0.574332 0.457742 0.130 Uiso 1 1 calc R U . . .
H20C H 0.465754 0.669870 0.545318 0.130 Uiso 1 1 calc R U . . .
C21 C 0.9039(4) 0.5153(3) 0.44002(18) 0.0760(9) Uani 1 1 d . . . . .
H21 H 0.837412 0.525635 0.398284 0.091 Uiso 1 1 calc R U . . .
C22 C 1.0307(4) 0.3906(3) 0.48582(19) 0.0732(8) Uani 1 1 d . . . . .
H22 H 1.051935 0.315432 0.476027 0.088 Uiso 1 1 calc R U . . .
C23 C 0.9342(4) 0.4067(3) 0.42596(16) 0.0738(9) Uani 1 1 d . . . . .
H23 H 0.888245 0.342110 0.374633 0.089 Uiso 1 1 calc R U . . .
C24 C 0.3282(3) 0.7773(3) 0.45462(15) 0.0791(10) Uani 1 1 d . . . . .
H24A H 0.312098 0.798857 0.512541 0.119 Uiso 1 1 calc R U . . .
H24B H 0.240720 0.710188 0.418231 0.119 Uiso 1 1 calc R U . . .
H24C H 0.337334 0.847069 0.436572 0.119 Uiso 1 1 calc R U . . .
C25 C 0.6110(3) 0.8436(3) 0.50367(13) 0.0738(9) Uani 1 1 d . . . . .
H25A H 0.599755 0.864172 0.562381 0.111 Uiso 1 1 calc R U . . .
H25B H 0.616543 0.913909 0.486572 0.111 Uiso 1 1 calc R U . . .
H25C H 0.705311 0.819782 0.497226 0.111 Uiso 1 1 calc R U . . .
C26 C 0.9493(3) 1.0247(2) 0.36862(16) 0.0655(7) Uani 1 1 d . . . . .
H26A H 0.878498 1.010530 0.406228 0.098 Uiso 1 1 calc R U . . .
H26B H 0.929084 1.086223 0.347017 0.098 Uiso 1 1 calc R U . . .
H26C H 1.055497 1.052509 0.399407 0.098 Uiso 1 1 calc R U . . .
C27 C 0.9594(3) 0.7632(3) 0.3200(2) 0.0853(11) Uani 1 1 d . . . . .
H27A H 0.934112 0.685706 0.273904 0.128 Uiso 1 1 calc R U . . .
H27B H 0.896273 0.754897 0.361997 0.128 Uiso 1 1 calc R U . . .
H27C H 1.068388 0.787523 0.345633 0.128 Uiso 1 1 calc R U . . .
H500 H 0.772(3) 0.607(2) 0.0674(14) 0.047(6) Uiso 1 1 d . . . . .
H501 H 0.630(3) 0.397(2) 0.0726(16) 0.059(7) Uiso 1 1 d . . . . .

loop_
_atom_site_aniso_label
_atom_site_aniso_U_11
_atom_site_aniso_U_22
_atom_site_aniso_U_33
_atom_site_aniso_U_23
_atom_site_aniso_U_13
_atom_site_aniso_U_12
Sn1 0.02114(6) 0.02126(6) 0.01913(5) 0.00422(4) 0.00546(4) 0.00577(4)
Si3 0.0201(2) 0.0312(2) 0.0290(2) 0.01304(18) 0.00224(16) 0.00198(17)
Si4 0.0308(2) 0.0196(2) 0.0316(2) 0.01152(17) 0.00310(18) 0.00312(17)
Si1 0.0388(3) 0.0185(2) 0.0286(2) 0.00877(17) 0.00876(18) 0.00487(18)
Si2 0.0243(2) 0.0372(3) 0.0553(3) 0.0150(2) 0.0026(2) -0.0012(2)
C1 0.0187(6) 0.0170(6) 0.0192(6) 0.0067(5) 0.0016(5) 0.0040(5)
C2 0.0183(6) 0.0173(6) 0.0177(6) 0.0057(5) 0.0026(5) 0.0051(5)
C3 0.0230(7) 0.0231(7) 0.0210(7) 0.0098(6) 0.0053(5) 0.0044(6)
C4 0.0257(7) 0.0235(7) 0.0178(6) 0.0065(5) 0.0041(5) 0.0082(6)
C5 0.0202(7) 0.0189(7) 0.0203(6) 0.0066(5) 0.0024(5) 0.0008(5)
C6 0.0307(9) 0.0398(10) 0.0405(10) 0.0197(8) 0.0059(7) 0.0139(7)
C7 0.0354(9) 0.0329(9) 0.0176(7) 0.0053(6) 0.0066(6) 0.0081(7)
C8 0.0203(7) 0.0176(7) 0.0226(7) 0.0073(5) 0.0040(5) 0.0039(5)
C9 0.0282(7) 0.0184(7) 0.0211(7) 0.0030(5) 0.0036(6) 0.0040(6)
C10 0.0339(10) 0.0419(11) 0.0506(12) 0.0125(9) -0.0109(8) -0.0073(8)
C11 0.0331(10) 0.0758(16) 0.0538(12) 0.0363(12) 0.0215(9) 0.0197(10)
C12 0.0271(7) 0.0175(7) 0.0272(7) 0.0060(6) 0.0088(6) 0.0013(6)
C13 0.0556(13) 0.0343(10) 0.0447(11) 0.0135(9) -0.0055(9) 0.0106(9)
C14 0.0597(13) 0.0391(11) 0.0497(12) 0.0288(9) 0.0172(10) 0.0108(10)
C15 0.0626(13) 0.0378(10) 0.0426(10) 0.0129(8) 0.0183(10) 0.0261(10)
C16 0.0646(14) 0.0342(10) 0.0581(13) 0.0261(10) 0.0196(11) 0.0052(10)
C17 0.0823(17) 0.0260(9) 0.0477(12) 0.0068(8) 0.0076(11) 0.0179(10)
C18 0.0364(11) 0.0474(12) 0.0864(17) 0.0412(12) -0.0036(11) 0.0089(9)
C19 0.0348(11) 0.0512(14) 0.0914(19) 0.0164(13) 0.0251(12) 0.0011(10)
C20 0.177(4) 0.0593(16) 0.0296(11) 0.0221(11) 0.0313(16) 0.030(2)
C21 0.0664(18) 0.094(2) 0.0560(15) 0.0345(16) -0.0024(13) -0.0033(16)
C22 0.0752(19) 0.0719(19) 0.0673(17) 0.0235(15) 0.0229(15) 0.0092(15)
C23 0.0761(19) 0.082(2) 0.0381(12) 0.0125(13) 0.0132(12) -0.0119(16)
C24 0.0696(17) 0.135(3) 0.0343(11) 0.0069(14) 0.0156(11) 0.0605(19)
C25 0.0600(15) 0.098(2) 0.0213(9) -0.0050(11) 0.0048(9) -0.0170(14)
C26 0.0439(12) 0.0629(16) 0.0536(14) -0.0021(12) -0.0068(10) -0.0131(11)
C27 0.0426(14) 0.093(2) 0.136(3) 0.071(2) -0.0058(16) 0.0171(14)

loop_
_atom_type_symbol
_atom_type_description
_atom_type_scat_dispersion_real
_atom_type_scat_dispersion_imag
_atom_type_scat_source
C C 0.0033 0.0016 'International Tables Vol C Tables 4.2.6.8 and 6.1.1.4'
Si Si 0.0817 0.0704 'International Tables Vol C Tables 4.2.6.8 and 6.1.1.4'
Sn Sn -0.6537 1.4246 'International Tables Vol C Tables 4.2.6.8 and 6.1.1.4'
H H 0.0000 0.0000 'International Tables Vol C Tables 4.2.6.8 and 6.1.1.4'

loop_
_geom_angle_atom_site_label_1
_geom_angle_atom_site_label_2
_geom_angle_atom_site_label_3
_geom_angle
_geom_angle_site_symmetry_1
_geom_angle_site_symmetry_3
_geom_angle_publ_flag
C2 Sn1 Sn1 118.21(4) . 2_665 ?
C2 Sn1 H500 111.5(8) . . ?
Sn1 Sn1 H500 107.4(8) 2_665 . ?
C2 Sn1 H501 109.7(9) . . ?
Sn1 Sn1 H501 106.1(9) 2_665 . ?
H500 Sn1 H501 102.7(12) . . ?
C11 Si3 C6 107.27(10) . . ?
C11 Si3 C10 107.83(11) . . ?
C6 Si3 C10 110.35(10) . . ?
C11 Si3 C5 114.44(8) . . ?
C6 Si3 C5 107.42(7) . . ?
C10 Si3 C5 109.49(9) . . ?
C17 Si4 C18 109.87(12) . . ?
C17 Si4 C14 108.20(11) . . ?
C18 Si4 C14 107.54(11) . . ?
C17 Si4 C5 108.36(9) . . ?
C18 Si4 C5 108.65(8) . . ?
C14 Si4 C5 114.17(8) . . ?
C15 Si1 C13 107.91(11) . . ?
C15 Si1 C16 109.03(10) . . ?
C13 Si1 C16 108.51(11) . . ?
C15 Si1 C12 112.85(9) . . ?
C13 Si1 C12 107.84(8) . . ?
C16 Si1 C12 110.57(10) . . ?
C27 Si2 C19 108.18(15) . . ?
C27 Si2 C26 109.40(16) . . ?
C19 Si2 C26 108.86(12) . . ?
C27 Si2 C12 108.48(11) . . ?
C19 Si2 C12 108.44(11) . . ?
C26 Si2 C12 113.35(10) . . ?
C3 C1 C2 119.30(13) . . ?
C3 C1 C5 118.07(13) . . ?
C2 C1 C5 122.63(12) . . ?
C1 C2 C8 119.12(12) . . ?
C1 C2 Sn1 118.78(10) . . ?
C8 C2 Sn1 121.49(10) . . ?
C4 C3 C1 122.26(14) . . ?
C4 C3 H3 118.9 . . ?
C1 C3 H3 118.9 . . ?
C9 C4 C3 117.24(13) . . ?
C9 C4 C7 121.84(14) . . ?
C3 C4 C7 120.90(14) . . ?
C1 C5 Si4 112.88(10) . . ?
C1 C5 Si3 109.96(10) . . ?
Si4 C5 Si3 119.61(8) . . ?
C1 C5 H5 104.2 . . ?
Si4 C5 H5 104.2 . . ?
Si3 C5 H5 104.2 . . ?
Si3 C6 H6A 109.5 . . ?
Si3 C6 H6B 109.5 . . ?
H6A C6 H6B 109.5 . . ?
Si3 C6 H6C 109.5 . . ?
H6A C6 H6C 109.5 . . ?
H6B C6 H6C 109.5 . . ?
C24 C7 C25 110.2(2) . . ?
C24 C7 C4 109.00(15) . . ?
C25 C7 C4 112.07(15) . . ?
C24 C7 C20 108.5(2) . . ?
C25 C7 C20 106.6(2) . . ?
C4 C7 C20 110.30(15) . . ?
C9 C8 C2 118.68(13) . . ?
C9 C8 C12 117.86(13) . . ?
C2 C8 C12 123.46(13) . . ?
C4 C9 C8 122.94(14) . . ?
C4 C9 H9 118.5 . . ?
C8 C9 H9 118.5 . . ?
Si3 C10 H10A 109.5 . . ?
Si3 C10 H10B 109.5 . . ?
H10A C10 H10B 109.5 . . ?
Si3 C10 H10C 109.5 . . ?
H10A C10 H10C 109.5 . . ?
H10B C10 H10C 109.5 . . ?
Si3 C11 H11A 109.5 . . ?
Si3 C11 H11B 109.5 . . ?
H11A C11 H11B 109.5 . . ?
Si3 C11 H11C 109.5 . . ?
H11A C11 H11C 109.5 . . ?
H11B C11 H11C 109.5 . . ?
C8 C12 Si2 113.16(11) . . ?
C8 C12 Si1 110.49(11) . . ?
Si2 C12 Si1 118.71(8) . . ?
C8 C12 H12 104.3 . . ?
Si2 C12 H12 104.3 . . ?
Si1 C12 H12 104.3 . . ?
Si1 C13 H13A 109.5 . . ?
Si1 C13 H13B 109.5 . . ?
H13A C13 H13B 109.5 . . ?
Si1 C13 H13C 109.5 . . ?
H13A C13 H13C 109.5 . . ?
H13B C13 H13C 109.5 . . ?
Si4 C14 H14A 109.5 . . ?
Si4 C14 H14B 109.5 . . ?
H14A C14 H14B 109.5 . . ?
Si4 C14 H14C 109.5 . . ?
H14A C14 H14C 109.5 . . ?
H14B C14 H14C 109.5 . . ?
Si1 C15 H15A 109.5 . . ?
Si1 C15 H15B 109.5 . . ?
H15A C15 H15B 109.5 . . ?
Si1 C15 H15C 109.5 . . ?
H15A C15 H15C 109.5 . . ?
H15B C15 H15C 109.5 . . ?
Si1 C16 H16A 109.5 . . ?
Si1 C16 H16B 109.5 . . ?
H16A C16 H16B 109.5 . . ?
Si1 C16 H16C 109.5 . . ?
H16A C16 H16C 109.5 . . ?
H16B C16 H16C 109.5 . . ?
Si4 C17 H17A 109.5 . . ?
Si4 C17 H17B 109.5 . . ?
H17A C17 H17B 109.5 . . ?
Si4 C17 H17C 109.5 . . ?
H17A C17 H17C 109.5 . . ?
H17B C17 H17C 109.5 . . ?
Si4 C18 H18A 109.5 . . ?
Si4 C18 H18B 109.5 . . ?
H18A C18 H18B 109.5 . . ?
Si4 C18 H18C 109.5 . . ?
H18A C18 H18C 109.5 . . ?
H18B C18 H18C 109.5 . . ?
Si2 C19 H19A 109.5 . . ?
Si2 C19 H19B 109.5 . . ?
H19A C19 H19B 109.5 . . ?
Si2 C19 H19C 109.5 . . ?
H19A C19 H19C 109.5 . . ?
H19B C19 H19C 109.5 . . ?
C7 C20 H20A 109.5 . . ?
C7 C20 H20B 109.5 . . ?
H20A C20 H20B 109.5 . . ?
C7 C20 H20C 109.5 . . ?
H20A C20 H20C 109.5 . . ?
H20B C20 H20C 109.5 . . ?
C22 C21 C23 120.4(3) 2_766 . ?
C22 C21 H21 119.8 2_766 . ?
C23 C21 H21 119.8 . . ?
C21 C22 C23 119.2(3) 2_766 . ?
C21 C22 H22 120.4 2_766 . ?
C23 C22 H22 120.4 . . ?
C21 C23 C22 120.4(3) . . ?
C21 C23 H23 119.8 . . ?
C22 C23 H23 119.8 . . ?
C7 C24 H24A 109.5 . . ?
C7 C24 H24B 109.5 . . ?
H24A C24 H24B 109.5 . . ?
C7 C24 H24C 109.5 . . ?
H24A C24 H24C 109.5 . . ?
H24B C24 H24C 109.5 . . ?
C7 C25 H25A 109.5 . . ?
C7 C25 H25B 109.5 . . ?
H25A C25 H25B 109.5 . . ?
C7 C25 H25C 109.5 . . ?
H25A C25 H25C 109.5 . . ?
H25B C25 H25C 109.5 . . ?
Si2 C26 H26A 109.5 . . ?
Si2 C26 H26B 109.5 . . ?
H26A C26 H26B 109.5 . . ?
Si2 C26 H26C 109.5 . . ?
H26A C26 H26C 109.5 . . ?
H26B C26 H26C 109.5 . . ?
Si2 C27 H27A 109.5 . . ?
Si2 C27 H27B 109.5 . . ?
H27A C27 H27B 109.5 . . ?
Si2 C27 H27C 109.5 . . ?
H27A C27 H27C 109.5 . . ?
H27B C27 H27C 109.5 . . ?

loop_
_geom_bond_atom_site_label_1
_geom_bond_atom_site_label_2
_geom_bond_distance
_geom_bond_site_symmetry_2
_geom_bond_publ_flag
Sn1 C2 2.1504(14) . ?
Sn1 Sn1 2.7674(2) 2_665 ?
Sn1 H500 1.68(2) . ?
Sn1 H501 1.66(3) . ?
Si3 C11 1.868(2) . ?
Si3 C6 1.8677(19) . ?
Si3 C10 1.872(2) . ?
Si3 C5 1.9028(15) . ?
Si4 C17 1.866(2) . ?
Si4 C18 1.865(2) . ?
Si4 C14 1.871(2) . ?
Si4 C5 1.8971(16) . ?
Si1 C15 1.866(2) . ?
Si1 C13 1.868(2) . ?
Si1 C16 1.870(2) . ?
Si1 C12 1.8951(17) . ?
Si2 C27 1.866(3) . ?
Si2 C19 1.873(3) . ?
Si2 C26 1.884(3) . ?
Si2 C12 1.8899(17) . ?
C1 C3 1.398(2) . ?
C1 C2 1.414(2) . ?
C1 C5 1.5212(19) . ?
C2 C8 1.4140(19) . ?
C3 C4 1.395(2) . ?
C3 H3 0.9500 . ?
C4 C9 1.386(2) . ?
C4 C7 1.532(2) . ?
C5 H5 1.0000 . ?
C6 H6A 0.9800 . ?
C6 H6B 0.9800 . ?
C6 H6C 0.9800 . ?
C7 C24 1.508(3) . ?
C7 C25 1.516(3) . ?
C7 C20 1.531(3) . ?
C8 C9 1.402(2) . ?
C8 C12 1.517(2) . ?
C9 H9 0.9500 . ?
C10 H10A 0.9800 . ?
C10 H10B 0.9800 . ?
C10 H10C 0.9800 . ?
C11 H11A 0.9800 . ?
C11 H11B 0.9800 . ?
C11 H11C 0.9800 . ?
C12 H12 1.0000 . ?
C13 H13A 0.9800 . ?
C13 H13B 0.9800 . ?
C13 H13C 0.9800 . ?
C14 H14A 0.9800 . ?
C14 H14B 0.9800 . ?
C14 H14C 0.9800 . ?
C15 H15A 0.9800 . ?
C15 H15B 0.9800 . ?
C15 H15C 0.9800 . ?
C16 H16A 0.9800 . ?
C16 H16B 0.9800 . ?
C16 H16C 0.9800 . ?
C17 H17A 0.9800 . ?
C17 H17B 0.9800 . ?
C17 H17C 0.9800 . ?
C18 H18A 0.9800 . ?
C18 H18B 0.9800 . ?
C18 H18C 0.9800 . ?
C19 H19A 0.9800 . ?
C19 H19B 0.9800 . ?
C19 H19C 0.9800 . ?
C20 H20A 0.9800 . ?
C20 H20B 0.9800 . ?
C20 H20C 0.9800 . ?
C21 C22 1.376(4) 2_766 ?
C21 C23 1.371(5) . ?
C21 H21 0.9500 . ?
C22 C23 1.377(5) . ?
C22 H22 0.9500 . ?
C23 H23 0.9500 . ?
C24 H24A 0.9800 . ?
C24 H24B 0.9800 . ?
C24 H24C 0.9800 . ?
C25 H25A 0.9800 . ?
C25 H25B 0.9800 . ?
C25 H25C 0.9800 . ?
C26 H26A 0.9800 . ?
C26 H26B 0.9800 . ?
C26 H26C 0.9800 . ?
C27 H27A 0.9800 . ?
C27 H27B 0.9800 . ?
C27 H27C 0.9800 . ?
